data_7061211
loop_
_publ_author_name
'Morita, Masato'
'Yamada, Shigeyuki'
'Konno, Tsutomu'

_publ_section_title
;
 Halogen atom effect of fluorinated tolanes on their luminescence
 characteristics
;
_journal_issue 10
_journal_name_full 'New Journal of Chemistry'
_journal_page_first 4562
_journal_page_last 4569
_journal_paper_doi 10.1039/D1NJ05539A
_journal_volume 46
_journal_year 2022
_chemical_formula_moiety 'C15 H7 Cl F4 O'
_chemical_formula_sum 'C15 H7 Cl F4 O'
_chemical_formula_weight 314.66
_space_group_crystal_system triclinic
_space_group_IT_number 2
_space_group_name_Hall '-P 1'
_space_group_name_H-M_alt 'P -1'
_atom_sites_solution_hydrogens geom
_atom_sites_solution_primary dual
_audit_creation_date 2020-12-02
_audit_creation_method
;
Olex2 1.3
(compiled 2020.11.12 svn.r5f609507 for OlexSys, GUI svn.r6226)
;
_audit_update_record
;
2021-10-21 deposited with the CCDC.	2022-01-20 downloaded from the CCDC.
;
_cell_angle_alpha 90.733(3)
_cell_angle_beta 92.011(3)
_cell_angle_gamma 97.051(4)
_cell_formula_units_Z 4
_cell_length_a 6.2618(3)
_cell_length_b 7.4426(3)
_cell_length_c 29.3159(10)
_cell_measurement_reflns_used 7188
_cell_measurement_temperature 299
_cell_measurement_theta_max 29.6470
_cell_measurement_theta_min 2.7000
_cell_volume 1354.87(10)
_computing_cell_refinement 'CrysAlisPro 1.171.39.43a (Rigaku OD, 2018)'
_computing_data_collection 'CrysAlisPro 1.171.39.43a (Rigaku OD, 2018)'
_computing_data_reduction 'CrysAlisPro 1.171.39.43a (Rigaku OD, 2018)'
_computing_molecular_graphics 'Olex2 1.3 (Dolomanov et al., 2009)'
_computing_publication_material 'Olex2 1.3 (Dolomanov et al., 2009)'
_computing_structure_refinement 'SHELXL 2018/3 (Sheldrick, 2015)'
_computing_structure_solution 'SHELXT 2018/2 (Sheldrick, 2018)'
_diffrn_ambient_temperature 299
_diffrn_detector 'CCD plate'
_diffrn_measured_fraction_theta_full 0.999
_diffrn_measured_fraction_theta_max 0.997
_diffrn_measurement_details
;
List of Runs (angles in degrees, time in seconds):

  # Type    Start    End  Width  t~exp~   \w     \q     \k     \f   Frames
#--------------------------------------------------------------------------
  1  \w     48.00  74.00   0.25    4.67    --    5.00  76.00-150.00  104
  2  \w     -5.00  21.00   0.25    4.67    --    5.00  76.00-150.00  104
  3  \w    -53.00  30.00   0.25    4.67    --  -11.60  76.00  30.00  332
  4  \w    -53.00  24.00   0.25    4.67    --  -11.60  76.00 120.00  308
  5  \w     52.00  77.00   0.25    4.67    --  -11.60  38.00   0.00  100
  6  \w     11.00  78.00   0.25    4.67    --  -11.60  57.00 -90.00  268
  7  \w    -47.00  20.00   0.25    4.67    --  -11.60  57.00 -60.00  268
  8  \w    -53.00  78.00   0.25    4.67    --  -11.60  76.00-180.00  524
  9  \w     53.00  78.00   0.25    4.67    --  -11.60  76.00  30.00  100
;
_diffrn_measurement_device 'four-circle diffractometer'
_diffrn_measurement_device_type 'XtaLAB AFC11 (RINC): Kappa single'
_diffrn_measurement_method '\w scans'
_diffrn_orient_matrix_type 'CrysAlisPro convention (1999,Acta A55,543-557)'
_diffrn_orient_matrix_UB_11 0.0121154000
_diffrn_orient_matrix_UB_12 0.0028711000
_diffrn_orient_matrix_UB_13 0.0241552000
_diffrn_orient_matrix_UB_21 -0.0580378000
_diffrn_orient_matrix_UB_22 -0.0878423000
_diffrn_orient_matrix_UB_23 0.0009455000
_diffrn_orient_matrix_UB_31 0.0976211000
_diffrn_orient_matrix_UB_32 -0.0387262000
_diffrn_orient_matrix_UB_33 -0.0013889000
_diffrn_radiation_monochromator mirror
_diffrn_radiation_probe x-ray
_diffrn_radiation_type 'Mo K\a'
_diffrn_radiation_wavelength 0.71073
_diffrn_reflns_av_R_equivalents 0.0369
_diffrn_reflns_av_unetI/netI 0.0399
_diffrn_reflns_Laue_measured_fraction_full 0.999
_diffrn_reflns_Laue_measured_fraction_max 0.997
_diffrn_reflns_limit_h_max 8
_diffrn_reflns_limit_h_min -7
_diffrn_reflns_limit_k_max 9
_diffrn_reflns_limit_k_min -9
_diffrn_reflns_limit_l_max 38
_diffrn_reflns_limit_l_min -38
_diffrn_reflns_number 19816
_diffrn_reflns_point_group_measured_fraction_full 0.999
_diffrn_reflns_point_group_measured_fraction_max 0.997
_diffrn_reflns_theta_full 25.242
_diffrn_reflns_theta_max 27.480
_diffrn_reflns_theta_min 2.086
_diffrn_source 'Rotating-anode X-ray tube'
_diffrn_source_type 'Rigaku (Mo) X-ray Source'
_exptl_absorpt_coefficient_mu 0.323
_exptl_absorpt_correction_T_max 1.00000
_exptl_absorpt_correction_T_min 0.57270
_exptl_absorpt_correction_type multi-scan
_exptl_absorpt_process_details
;
CrysAlisPro 1.171.39.43a (Rigaku Oxford Diffraction, 2018)
Empirical absorption correction using spherical harmonics,
 implemented in SCALE3 ABSPACK scaling algorithm.
;
_exptl_crystal_colour colourless
_exptl_crystal_colour_primary colourless
_exptl_crystal_density_diffrn 1.543
_exptl_crystal_description plate
_exptl_crystal_F_000 632
_exptl_crystal_size_max 0.418
_exptl_crystal_size_mid 0.305
_exptl_crystal_size_min 0.081
_refine_diff_density_max 0.478
_refine_diff_density_min -0.367
_refine_diff_density_rms 0.083
_refine_ls_extinction_coef 0.013(4)
_refine_ls_extinction_expression Fc^*^=kFc[1+0.001xFc^2^\l^3^/sin(2\q)]^-1/4^
_refine_ls_extinction_method 'SHELXL-2018/3 (Sheldrick 2018)'
_refine_ls_goodness_of_fit_ref 1.060
_refine_ls_hydrogen_treatment constr
_refine_ls_matrix_type full
_refine_ls_number_parameters 382
_refine_ls_number_reflns 6184
_refine_ls_number_restraints 0
_refine_ls_restrained_S_all 1.060
_refine_ls_R_factor_all 0.0998
_refine_ls_R_factor_gt 0.0707
_refine_ls_shift/su_max 0.001
_refine_ls_shift/su_mean 0.000
_refine_ls_structure_factor_coef Fsqd
_refine_ls_weighting_details 'w=1/[\s^2^(Fo^2^)+(0.1420P)^2^+0.1516P] where P=(Fo^2^+2Fc^2^)/3'
_refine_ls_weighting_scheme calc
_refine_ls_wR_factor_gt 0.2179
_refine_ls_wR_factor_ref 0.2402
_reflns_Friedel_coverage 0.000
_reflns_number_gt 3901
_reflns_number_total 6184
_reflns_threshold_expression 'I > 2\s(I)'
_cod_data_source_file d1nj05539a2.cif
_cod_data_source_block c1-4f-cl
_cod_depositor_comments 'Adding full bibliography for 7061211--7061213.cif.'
_cod_database_code 7061211
_shelx_shelxl_version_number 2018/3
_chemical_oxdiff_formula C15H7ClF4O
_shelx_space_group_comment
;
The symmetry employed for this shelxl refinement is uniquely defined
by the following loop, which should always be used as a source of
symmetry information in preference to the above space-group names.
They are only intended as comments.
;
_reflns_odcompleteness_completeness 99.68
_reflns_odcompleteness_iscentric 1
_reflns_odcompleteness_theta 27.42
_olex2_refinement_description
;
1. Fixed Uiso
 At 1.2 times of:
  All C(H) groups
 At 1.5 times of:
  All C(H,H,H) groups
2.a Aromatic/amide H refined with riding coordinates:
 C00H(H00H), C00I(H00I), C00L(H00L), C00N(H00N), C00V(H00V), C00X(H00X),
 C00Y(H00Y), C012(H012)
2.b Idealised Me refined as rotating group:
 C010(H01D,H01E,H01F), C016(H01A,H01B,H01C)
;
_olex2_submission_special_instructions 'No special instructions were received'
_oxdiff_exptl_absorpt_empirical_details
;
Empirical correction (ABSPACK) includes:
- Absorption correction using spherical harmonics
- Frame scaling
;
_oxdiff_exptl_absorpt_empirical_full_max 1.614
_oxdiff_exptl_absorpt_empirical_full_min 0.430

loop_
_space_group_symop_operation_xyz
'x, y, z'
'-x, -y, -z'

loop_
_atom_site_label
_atom_site_type_symbol
_atom_site_fract_x
_atom_site_fract_y
_atom_site_fract_z
_atom_site_U_iso_or_equiv
_atom_site_adp_type
_atom_site_occupancy
_atom_site_site_symmetry_order
_atom_site_calc_flag
_atom_site_refinement_flags_posn
_atom_site_refinement_flags_adp
_atom_site_refinement_flags_occupancy
_atom_site_disorder_assembly
_atom_site_disorder_group
Cl01 Cl 0.75472(16) 0.38111(12) 0.70727(3) 0.0906(3) Uani 1 1 d . . . . .
Cl02 Cl 1.2288(2) 0.22171(18) 0.76987(3) 0.1216(5) Uani 1 1 d . . . . .
F003 F 0.5736(3) 0.1491(2) 0.54682(6) 0.0733(4) Uani 1 1 d . . . . .
F004 F 1.2722(2) 0.4579(2) 0.58076(6) 0.0775(5) Uani 1 1 d . . . . .
F005 F 0.4791(2) 0.1986(2) 0.63478(6) 0.0773(5) Uani 1 1 d . . . . .
F006 F 1.1713(3) 0.5031(2) 0.66740(6) 0.0831(5) Uani 1 1 d . . . . .
F007 F 1.7547(3) 0.3880(3) 0.90086(7) 0.0982(6) Uani 1 1 d . . . . .
F008 F 1.0660(3) 0.1096(3) 0.93411(8) 0.1045(7) Uani 1 1 d . . . . .
O009 O 1.1938(4) 0.0898(3) 0.29725(7) 0.0843(6) Uani 1 1 d . . . . .
F00A F 0.9572(3) 0.0938(3) 0.84525(8) 0.1129(7) Uani 1 1 d . . . . .
F00B F 1.6456(4) 0.3750(4) 0.81242(7) 0.1159(8) Uani 1 1 d . . . . .
O10 O 1.7079(4) 0.2498(4) 1.19374(7) 0.0968(7) Uani 1 1 d . . . . .
C00D C 1.0820(4) 0.2004(3) 0.43192(8) 0.0538(6) Uani 1 1 d . . . . .
C00E C 0.9304(4) 0.3011(3) 0.56164(8) 0.0538(6) Uani 1 1 d . . . . .
C00F C 0.6765(4) 0.2639(3) 0.62133(9) 0.0573(6) Uani 1 1 d . . . . .
C00G C 0.7276(4) 0.2386(3) 0.57669(8) 0.0554(6) Uani 1 1 d . . . . .
C00H C 0.9235(4) 0.1128(3) 0.40236(9) 0.0597(6) Uani 1 1 d . . . . .
H00H H 0.786865 0.076771 0.412929 0.072 Uiso 1 1 calc R U . . .
C00I C 1.2855(4) 0.2504(3) 0.41567(9) 0.0604(6) Uani 1 1 d . . . . .
H00I H 1.393456 0.307206 0.435349 0.073 Uiso 1 1 calc R U . . .
C00J C 1.1706(4) 0.1314(3) 0.34164(9) 0.0598(6) Uani 1 1 d . . . . .
C00K C 1.0226(4) 0.4161(3) 0.63792(9) 0.0580(6) Uani 1 1 d . . . . .
C00L C 1.3308(4) 0.2177(3) 0.37085(9) 0.0615(6) Uani 1 1 d . . . . .
H00L H 1.467747 0.253146 0.360328 0.074 Uiso 1 1 calc R U . . .
C00M C 1.0738(4) 0.3926(3) 0.59357(9) 0.0566(6) Uani 1 1 d . . . . .
C00N C 0.9662(4) 0.0790(4) 0.35787(9) 0.0634(6) Uani 1 1 d . . . . .
H00N H 0.858481 0.020792 0.338359 0.076 Uiso 1 1 calc R U . . .
C00O C 1.0336(4) 0.2386(3) 0.47826(9) 0.0605(6) Uani 1 1 d . . . . .
C00P C 0.9867(4) 0.2692(3) 0.51616(9) 0.0589(6) Uani 1 1 d . . . . .
C00Q C 0.8220(4) 0.3523(3) 0.65233(8) 0.0576(6) Uani 1 1 d . . . . .
C00R C 1.5757(5) 0.2570(4) 1.05480(9) 0.0673(7) Uani 1 1 d . . . . .
C00S C 1.4141(4) 0.2487(3) 0.92008(9) 0.0644(7) Uani 1 1 d . . . . .
C00T C 1.6751(5) 0.2572(4) 1.14736(10) 0.0698(7) Uani 1 1 d . . . . .
C00U C 1.2115(5) 0.1758(4) 0.90414(11) 0.0702(7) Uani 1 1 d . . . . .
C00V C 1.8313(5) 0.3198(4) 1.11801(10) 0.0738(8) Uani 1 1 d . . . . .
H00V H 1.969707 0.361987 1.129000 0.089 Uiso 1 1 calc R U . . .
C00W C 1.5246(5) 0.2557(4) 1.00702(11) 0.0773(8) Uani 1 1 d . . . . .
C00X C 1.7801(5) 0.3192(4) 1.07187(10) 0.0753(8) Uani 1 1 d . . . . .
H00X H 1.885720 0.361763 1.051787 0.090 Uiso 1 1 calc R U . . .
C00Y C 1.4219(5) 0.1935(4) 1.08536(10) 0.0743(8) Uani 1 1 d . . . . .
H00Y H 1.283503 0.149710 1.074614 0.089 Uiso 1 1 calc R U . . .
C00Z C 1.4741(5) 0.2547(4) 0.96717(11) 0.0755(8) Uani 1 1 d . . . . .
C010 C 1.9131(6) 0.3008(5) 1.21433(11) 0.0909(10) Uani 1 1 d . . . . .
H01D H 2.013869 0.227728 1.201900 0.136 Uiso 1 1 calc R U . . .
H01E H 1.906940 0.283305 1.246668 0.136 Uiso 1 1 calc R U . . .
H01F H 1.958508 0.425989 1.208469 0.136 Uiso 1 1 calc R U . . .
C011 C 1.5565(5) 0.3147(4) 0.88726(10) 0.0696(7) Uani 1 1 d . . . . .
C012 C 1.4710(5) 0.1945(4) 1.13122(11) 0.0779(8) Uani 1 1 d . . . . .
H012 H 1.365803 0.152562 1.151470 0.093 Uiso 1 1 calc R U . . .
C013 C 1.2974(6) 0.2324(4) 0.82651(11) 0.0782(8) Uani 1 1 d . . . . .
C014 C 1.1551(5) 0.1663(4) 0.85864(12) 0.0771(8) Uani 1 1 d . . . . .
C015 C 1.4995(5) 0.3074(4) 0.84197(10) 0.0774(8) Uani 1 1 d . . . . .
C016 C 1.4007(6) 0.1342(6) 0.27816(12) 0.1024(12) Uani 1 1 d . . . . .
H01A H 1.391901 0.102567 0.246238 0.154 Uiso 1 1 calc R U . . .
H01B H 1.503403 0.067997 0.293486 0.154 Uiso 1 1 calc R U . . .
H01C H 1.445354 0.261713 0.281953 0.154 Uiso 1 1 calc R U . . .

loop_
_atom_site_aniso_label
_atom_site_aniso_U_11
_atom_site_aniso_U_22
_atom_site_aniso_U_33
_atom_site_aniso_U_23
_atom_site_aniso_U_13
_atom_site_aniso_U_12
Cl01 0.1117(7) 0.0956(6) 0.0639(4) -0.0011(4) 0.0062(4) 0.0096(5)
Cl02 0.1499(10) 0.1430(10) 0.0769(6) -0.0148(6) -0.0235(6) 0.0480(8)
F003 0.0658(9) 0.0722(9) 0.0765(10) -0.0054(8) -0.0060(8) -0.0099(7)
F004 0.0557(9) 0.0790(10) 0.0940(12) 0.0100(9) 0.0074(8) -0.0092(7)
F005 0.0567(9) 0.0877(11) 0.0852(11) 0.0084(9) 0.0094(8) -0.0039(8)
F006 0.0831(11) 0.0819(11) 0.0772(10) -0.0080(8) -0.0203(9) -0.0107(9)
F007 0.0667(11) 0.1091(14) 0.1124(15) 0.0053(11) -0.0017(10) -0.0130(10)
F008 0.0845(13) 0.1109(15) 0.1134(15) 0.0032(12) 0.0244(11) -0.0128(11)
O009 0.0856(14) 0.1118(17) 0.0577(11) -0.0021(11) 0.0080(10) 0.0196(12)
F00A 0.0763(13) 0.1249(17) 0.1308(18) -0.0279(14) -0.0210(12) -0.0046(12)
F00B 0.1053(15) 0.148(2) 0.0939(14) 0.0266(14) 0.0296(12) 0.0037(14)
O10 0.0903(16) 0.130(2) 0.0657(13) 0.0034(13) 0.0025(11) -0.0036(14)
C00D 0.0575(14) 0.0441(11) 0.0594(13) 0.0046(10) 0.0044(11) 0.0038(10)
C00E 0.0591(14) 0.0456(11) 0.0575(13) 0.0049(10) 0.0020(11) 0.0086(10)
C00F 0.0521(14) 0.0548(13) 0.0648(14) 0.0093(11) 0.0045(11) 0.0045(11)
C00G 0.0523(13) 0.0495(12) 0.0624(14) -0.0001(10) -0.0090(11) 0.0011(10)
C00H 0.0505(13) 0.0594(14) 0.0682(15) 0.0017(11) 0.0045(11) 0.0026(11)
C00I 0.0568(14) 0.0574(13) 0.0642(14) -0.0011(11) -0.0018(11) -0.0027(11)
C00J 0.0600(15) 0.0610(14) 0.0602(14) 0.0061(11) 0.0034(11) 0.0139(12)
C00K 0.0582(14) 0.0508(12) 0.0620(14) -0.0015(10) -0.0105(11) -0.0008(11)
C00L 0.0513(14) 0.0642(15) 0.0676(15) 0.0059(12) 0.0041(12) 0.0003(11)
C00M 0.0506(13) 0.0487(12) 0.0695(15) 0.0059(11) 0.0017(11) 0.0016(10)
C00N 0.0556(14) 0.0659(15) 0.0672(15) -0.0020(12) -0.0094(12) 0.0045(12)
C00O 0.0662(15) 0.0467(12) 0.0688(16) 0.0049(11) 0.0046(12) 0.0065(11)
C00P 0.0671(16) 0.0503(12) 0.0592(14) 0.0020(10) 0.0043(11) 0.0059(11)
C00Q 0.0647(15) 0.0528(13) 0.0557(13) 0.0025(10) -0.0005(11) 0.0091(11)
C00R 0.0753(18) 0.0597(14) 0.0664(15) -0.0020(12) 0.0028(14) 0.0064(13)
C00S 0.0677(17) 0.0553(14) 0.0694(16) -0.0032(12) 0.0011(13) 0.0053(12)
C00T 0.0698(17) 0.0733(17) 0.0644(15) -0.0027(13) 0.0030(13) 0.0017(14)
C00U 0.0626(17) 0.0675(16) 0.0792(18) -0.0011(13) 0.0105(14) 0.0007(13)
C00V 0.0590(16) 0.0811(18) 0.0774(18) 0.0032(14) 0.0008(13) -0.0060(14)
C00W 0.087(2) 0.0679(17) 0.0768(19) -0.0049(14) -0.0006(16) 0.0087(15)
C00X 0.0687(18) 0.0803(18) 0.0747(18) 0.0072(14) 0.0126(14) -0.0027(14)
C00Y 0.0624(16) 0.0785(18) 0.0789(18) -0.0053(14) -0.0025(14) -0.0014(14)
C00Z 0.085(2) 0.0669(16) 0.0745(18) -0.0008(14) -0.0003(15) 0.0090(15)
C010 0.095(2) 0.100(2) 0.0739(19) -0.0147(17) -0.0208(17) 0.0052(19)
C011 0.0592(16) 0.0676(16) 0.0797(18) -0.0005(14) -0.0001(13) -0.0004(13)
C012 0.0652(18) 0.091(2) 0.0745(18) -0.0001(15) 0.0091(14) -0.0052(15)
C013 0.082(2) 0.0786(19) 0.0749(18) -0.0087(15) -0.0065(16) 0.0193(16)
C014 0.0609(17) 0.0750(18) 0.093(2) -0.0133(16) -0.0085(15) 0.0046(14)
C015 0.081(2) 0.0834(19) 0.0699(17) 0.0079(15) 0.0146(15) 0.0137(16)
C016 0.103(3) 0.132(3) 0.079(2) 0.011(2) 0.0287(19) 0.030(2)

loop_
_atom_type_symbol
_atom_type_description
_atom_type_scat_dispersion_real
_atom_type_scat_dispersion_imag
_atom_type_scat_source
C C 0.0033 0.0016 'International Tables Vol C Tables 4.2.6.8 and 6.1.1.4'
H H 0.0000 0.0000 'International Tables Vol C Tables 4.2.6.8 and 6.1.1.4'
O O 0.0106 0.0060 'International Tables Vol C Tables 4.2.6.8 and 6.1.1.4'
F F 0.0171 0.0103 'International Tables Vol C Tables 4.2.6.8 and 6.1.1.4'
Cl Cl 0.1484 0.1585 'International Tables Vol C Tables 4.2.6.8 and 6.1.1.4'

loop_
_exptl_crystal_face_index_h
_exptl_crystal_face_index_k
_exptl_crystal_face_index_l
_exptl_crystal_face_perp_dist
4 -10 -1 0.2037
9 -1 -4 0.1912
0 10 -1 0.1187
-9 -1 4 0.1666
-2 -10 2 0.1700
0 0 41 0.0390
-8 5 2 0.2387
0 0 -41 0.0420
-2 -8 -22 0.1292
3 -9 -18 0.1719
0 -3 -40 0.0533
2 3 -39 0.0542

loop_
_geom_angle_atom_site_label_1
_geom_angle_atom_site_label_2
_geom_angle_atom_site_label_3
_geom_angle
_geom_angle_site_symmetry_1
_geom_angle_site_symmetry_3
_geom_angle_publ_flag
C00J O009 C016 118.5(3) . . ?
C00T O10 C010 120.9(3) . . ?
C00H C00D C00O 120.1(2) . . ?
C00I C00D C00H 118.7(2) . . ?
C00I C00D C00O 121.2(2) . . ?
C00G C00E C00P 121.1(2) . . ?
C00M C00E C00G 116.5(2) . . ?
C00M C00E C00P 122.4(2) . . ?
F005 C00F C00G 119.0(2) . . ?
F005 C00F C00Q 119.5(2) . . ?
C00Q C00F C00G 121.5(2) . . ?
F003 C00G C00E 120.2(2) . . ?
C00F C00G F003 119.0(2) . . ?
C00F C00G C00E 120.9(2) . . ?
C00D C00H H00H 119.6 . . ?
C00N C00H C00D 120.7(2) . . ?
C00N C00H H00H 119.6 . . ?
C00D C00I H00I 119.4 . . ?
C00L C00I C00D 121.2(2) . . ?
C00L C00I H00I 119.4 . . ?
O009 C00J C00L 125.5(2) . . ?
O009 C00J C00N 114.9(2) . . ?
C00L C00J C00N 119.7(2) . . ?
F006 C00K C00M 119.3(2) . . ?
F006 C00K C00Q 120.3(2) . . ?
C00M C00K C00Q 120.4(2) . . ?
C00I C00L C00J 119.4(2) . . ?
C00I C00L H00L 120.3 . . ?
C00J C00L H00L 120.3 . . ?
F004 C00M C00E 119.1(2) . . ?
F004 C00M C00K 118.5(2) . . ?
C00K C00M C00E 122.4(2) . . ?
C00H C00N C00J 120.2(2) . . ?
C00H C00N H00N 119.9 . . ?
C00J C00N H00N 119.9 . . ?
C00P C00O C00D 177.9(3) . . ?
C00O C00P C00E 178.6(3) . . ?
C00F C00Q Cl01 120.5(2) . . ?
C00F C00Q C00K 118.4(2) . . ?
C00K C00Q Cl01 121.1(2) . . ?
C00X C00R C00W 121.2(3) . . ?
C00X C00R C00Y 118.1(3) . . ?
C00Y C00R C00W 120.7(3) . . ?
C00U C00S C00Z 122.0(3) . . ?
C00U C00S C011 116.1(3) . . ?
C011 C00S C00Z 121.8(3) . . ?
O10 C00T C012 115.3(3) . . ?
C00V C00T O10 124.0(3) . . ?
C00V C00T C012 120.6(3) . . ?
F008 C00U C00S 119.1(3) . . ?
F008 C00U C014 118.8(3) . . ?
C014 C00U C00S 122.0(3) . . ?
C00T C00V H00V 120.5 . . ?
C00T C00V C00X 118.9(3) . . ?
C00X C00V H00V 120.5 . . ?
C00Z C00W C00R 177.7(4) . . ?
C00R C00X H00X 119.2 . . ?
C00V C00X C00R 121.5(3) . . ?
C00V C00X H00X 119.2 . . ?
C00R C00Y H00Y 119.6 . . ?
C012 C00Y C00R 120.7(3) . . ?
C012 C00Y H00Y 119.6 . . ?
C00W C00Z C00S 178.5(3) . . ?
O10 C010 H01D 109.5 . . ?
O10 C010 H01E 109.5 . . ?
O10 C010 H01F 109.5 . . ?
H01D C010 H01E 109.5 . . ?
H01D C010 H01F 109.5 . . ?
H01E C010 H01F 109.5 . . ?
F007 C011 C00S 118.6(3) . . ?
F007 C011 C015 119.5(3) . . ?
C015 C011 C00S 121.8(3) . . ?
C00T C012 H012 120.0 . . ?
C00Y C012 C00T 120.1(3) . . ?
C00Y C012 H012 120.0 . . ?
C014 C013 Cl02 121.6(3) . . ?
C014 C013 C015 117.3(3) . . ?
C015 C013 Cl02 121.0(3) . . ?
F00A C014 C00U 119.4(3) . . ?
F00A C014 C013 119.4(3) . . ?
C00U C014 C013 121.2(3) . . ?
F00B C015 C011 118.3(3) . . ?
F00B C015 C013 120.3(3) . . ?
C011 C015 C013 121.4(3) . . ?
O009 C016 H01A 109.5 . . ?
O009 C016 H01B 109.5 . . ?
O009 C016 H01C 109.5 . . ?
H01A C016 H01B 109.5 . . ?
H01A C016 H01C 109.5 . . ?
H01B C016 H01C 109.5 . . ?

loop_
_geom_bond_atom_site_label_1
_geom_bond_atom_site_label_2
_geom_bond_distance
_geom_bond_site_symmetry_2
_geom_bond_publ_flag
Cl01 C00Q 1.697(3) . ?
Cl02 C013 1.699(3) . ?
F003 C00G 1.381(3) . ?
F004 C00M 1.345(3) . ?
F005 C00F 1.346(3) . ?
F006 C00K 1.347(3) . ?
F007 C011 1.338(3) . ?
F008 C00U 1.342(3) . ?
O009 C00J 1.351(3) . ?
O009 C016 1.432(4) . ?
F00A C014 1.333(4) . ?
F00B C015 1.339(4) . ?
O10 C00T 1.371(4) . ?
O10 C010 1.407(4) . ?
C00D C00H 1.388(4) . ?
C00D C00I 1.385(4) . ?
C00D C00O 1.435(3) . ?
C00E C00G 1.387(4) . ?
C00E C00M 1.386(4) . ?
C00E C00P 1.415(3) . ?
C00F C00G 1.374(3) . ?
C00F C00Q 1.367(4) . ?
C00H H00H 0.9300 . ?
C00H C00N 1.367(4) . ?
C00I H00I 0.9300 . ?
C00I C00L 1.379(3) . ?
C00J C00L 1.385(4) . ?
C00J C00N 1.393(4) . ?
C00K C00M 1.364(4) . ?
C00K C00Q 1.370(4) . ?
C00L H00L 0.9300 . ?
C00N H00N 0.9300 . ?
C00O C00P 1.186(4) . ?
C00R C00W 1.425(4) . ?
C00R C00X 1.381(4) . ?
C00R C00Y 1.383(4) . ?
C00S C00U 1.380(4) . ?
C00S C00Z 1.416(4) . ?
C00S C011 1.388(4) . ?
C00T C00V 1.368(4) . ?
C00T C012 1.371(4) . ?
C00U C014 1.366(4) . ?
C00V H00V 0.9300 . ?
C00V C00X 1.379(4) . ?
C00W C00Z 1.199(4) . ?
C00X H00X 0.9300 . ?
C00Y H00Y 0.9300 . ?
C00Y C012 1.369(4) . ?
C010 H01D 0.9600 . ?
C010 H01E 0.9600 . ?
C010 H01F 0.9600 . ?
C011 C015 1.361(4) . ?
C012 H012 0.9300 . ?
C013 C014 1.374(5) . ?
C013 C015 1.378(5) . ?
C016 H01A 0.9600 . ?
C016 H01B 0.9600 . ?
C016 H01C 0.9600 . ?

loop_
_geom_torsion_atom_site_label_1
_geom_torsion_atom_site_label_2
_geom_torsion_atom_site_label_3
_geom_torsion_atom_site_label_4
_geom_torsion
_geom_torsion_site_symmetry_1
_geom_torsion_site_symmetry_2
_geom_torsion_site_symmetry_3
_geom_torsion_site_symmetry_4
_geom_torsion_publ_flag
Cl02 C013 C014 F00A -0.8(4) . . . . ?
Cl02 C013 C014 C00U -179.8(2) . . . . ?
Cl02 C013 C015 F00B 0.6(4) . . . . ?
Cl02 C013 C015 C011 -179.3(2) . . . . ?
F005 C00F C00G F003 1.0(3) . . . . ?
F005 C00F C00G C00E -178.9(2) . . . . ?
F005 C00F C00Q Cl01 -0.5(3) . . . . ?
F005 C00F C00Q C00K 179.4(2) . . . . ?
F006 C00K C00M F004 -0.1(3) . . . . ?
F006 C00K C00M C00E 178.6(2) . . . . ?
F006 C00K C00Q Cl01 0.2(3) . . . . ?
F006 C00K C00Q C00F -179.7(2) . . . . ?
F007 C011 C015 F00B -0.2(5) . . . . ?
F007 C011 C015 C013 179.7(3) . . . . ?
F008 C00U C014 F00A 0.8(5) . . . . ?
F008 C00U C014 C013 179.8(3) . . . . ?
O009 C00J C00L C00I -179.4(2) . . . . ?
O009 C00J C00N C00H 179.6(2) . . . . ?
O10 C00T C00V C00X 179.4(3) . . . . ?
O10 C00T C012 C00Y -179.1(3) . . . . ?
C00D C00H C00N C00J 0.3(4) . . . . ?
C00D C00I C00L C00J -0.7(4) . . . . ?
C00G C00E C00M F004 -179.3(2) . . . . ?
C00G C00E C00M C00K 1.9(3) . . . . ?
C00G C00F C00Q Cl01 -179.81(18) . . . . ?
C00G C00F C00Q C00K 0.0(4) . . . . ?
C00H C00D C00I C00L 1.1(4) . . . . ?
C00I C00D C00H C00N -1.0(4) . . . . ?
C00L C00J C00N C00H 0.2(4) . . . . ?
C00M C00E C00G F003 178.8(2) . . . . ?
C00M C00E C00G C00F -1.4(3) . . . . ?
C00M C00K C00Q Cl01 -179.68(18) . . . . ?
C00M C00K C00Q C00F 0.5(4) . . . . ?
C00N C00J C00L C00I 0.0(4) . . . . ?
C00O C00D C00H C00N 178.6(2) . . . . ?
C00O C00D C00I C00L -178.4(2) . . . . ?
C00P C00E C00G F003 -2.4(3) . . . . ?
C00P C00E C00G C00F 177.5(2) . . . . ?
C00P C00E C00M F004 1.8(3) . . . . ?
C00P C00E C00M C00K -177.0(2) . . . . ?
C00Q C00F C00G F003 -179.7(2) . . . . ?
C00Q C00F C00G C00E 0.4(4) . . . . ?
C00Q C00K C00M F004 179.7(2) . . . . ?
C00Q C00K C00M C00E -1.5(4) . . . . ?
C00R C00Y C012 C00T -0.6(5) . . . . ?
C00S C00U C014 F00A 179.7(3) . . . . ?
C00S C00U C014 C013 -1.3(5) . . . . ?
C00S C011 C015 F00B 179.6(3) . . . . ?
C00S C011 C015 C013 -0.5(5) . . . . ?
C00T C00V C00X C00R -0.1(5) . . . . ?
C00U C00S C011 F007 179.5(3) . . . . ?
C00U C00S C011 C015 -0.2(4) . . . . ?
C00V C00T C012 C00Y 0.2(5) . . . . ?
C00W C00R C00X C00V -179.5(3) . . . . ?
C00W C00R C00Y C012 179.9(3) . . . . ?
C00X C00R C00Y C012 0.7(5) . . . . ?
C00Y C00R C00X C00V -0.4(5) . . . . ?
C00Z C00S C00U F008 0.4(4) . . . . ?
C00Z C00S C00U C014 -178.5(3) . . . . ?
C00Z C00S C011 F007 -0.9(4) . . . . ?
C00Z C00S C011 C015 179.4(3) . . . . ?
C010 O10 C00T C00V -2.7(5) . . . . ?
C010 O10 C00T C012 176.5(3) . . . . ?
C011 C00S C00U F008 -180.0(3) . . . . ?
C011 C00S C00U C014 1.1(4) . . . . ?
C012 C00T C00V C00X 0.2(5) . . . . ?
C014 C013 C015 F00B -179.7(3) . . . . ?
C014 C013 C015 C011 0.4(5) . . . . ?
C015 C013 C014 F00A 179.5(3) . . . . ?
C015 C013 C014 C00U 0.5(5) . . . . ?
C016 O009 C00J C00L 1.2(4) . . . . ?
C016 O009 C00J C00N -178.2(3) . . . . ?

loop_
_exptl_oxdiff_crystal_face_indexfrac_h
_exptl_oxdiff_crystal_face_indexfrac_k
_exptl_oxdiff_crystal_face_indexfrac_l
_exptl_oxdiff_crystal_face_x
_exptl_oxdiff_crystal_face_y
_exptl_oxdiff_crystal_face_z
4.3640 -9.6854 -1.1089 -0.0017 0.5965 0.8026
8.7959 -0.7673 -4.3524 -0.0008 -0.4472 0.8944
0.4539 10.3324 -1.3956 0.0015 -0.9353 -0.3539
-8.5173 -1.3986 4.4563 0.0004 0.6214 -0.7835
-1.8271 -9.9181 2.0418 -0.0013 0.9792 0.2029
0.2936 0.2374 41.1940 0.9993 0.0011 -0.0377
-8.0855 5.3550 1.8862 -0.0370 0.0006 -0.9993
-0.3158 -0.2227 -41.1887 -0.9994 -0.0011 0.0350
-1.9975 -7.9995 -21.9999 -0.5786 0.7978 0.1453
3.0055 -8.9987 -18.0002 -0.4242 0.5990 0.6669
0.0006 -3.0023 -39.9957 -0.9747 0.2259 0.1719
1.9987 2.9961 -38.9936 -0.9091 -0.4161 0.1332
